data_4103180
loop_
_publ_author_name
'Jason B. Benedict'
'Renata Freindorf'
'Elzbieta Trzop'
'Jeffrey Cogswell'
'Philip Coppens'

_publ_section_title
;
 Large Polyoxotitanate Clusters: Well-Defined Models for Pure-Phase
 TiO2Structures and Surfaces
;
_journal_name_full 'Journal of the American Chemical Society'
_journal_page_first 13669
_journal_page_last 13671
_journal_paper_doi 10.1021/ja106436y
_journal_volume 132
_journal_year 2010
_chemical_formula_moiety 'C60 H130 O41 Ti14, C6 H12 O2'
_chemical_formula_sum 'C66 H142 O43 Ti14'
_chemical_formula_weight 2294.40
_chemical_name_systematic
; 
 ? 
;
_space_group_IT_number 2
_symmetry_cell_setting triclinic
_symmetry_space_group_name_Hall '-P 1'
_symmetry_space_group_name_H-M 'P -1'
_atom_sites_solution_hydrogens geom
_atom_sites_solution_primary direct
_atom_sites_solution_secondary difmap
_audit_creation_method SHELXL-97
_cell_angle_alpha 86.8060(10)
_cell_angle_beta 78.3940(10)
_cell_angle_gamma 69.1510(10)
_cell_formula_units_Z 2
_cell_length_a 15.6115(7)
_cell_length_b 15.6520(6)
_cell_length_c 23.8733(11)
_cell_measurement_reflns_used 8842
_cell_measurement_temperature 90(2)
_cell_measurement_theta_max 24.03
_cell_measurement_theta_min 2.17
_cell_volume 5339.2(4)
_computing_cell_refinement 'Bruker SAINT'
_computing_data_collection 'Bruker APEX2'
_computing_data_reduction 'Bruker SAINT'
_computing_structure_refinement 'SHELXL-97 (Sheldrick, 2008)'
_computing_structure_solution 'SHELXS-97 (Sheldrick, 2008)'
_diffrn_ambient_temperature 90(2)
_diffrn_measured_fraction_theta_full 1.000
_diffrn_measured_fraction_theta_max 1.000
_diffrn_measurement_device_type 'Bruker APEX-II CCD'
_diffrn_measurement_method \w
_diffrn_radiation_monochromator graphite
_diffrn_radiation_source 'rotating anode'
_diffrn_radiation_type MoK\a
_diffrn_radiation_wavelength 0.71073
_diffrn_reflns_av_R_equivalents 0.0947
_diffrn_reflns_av_sigmaI/netI 0.0887
_diffrn_reflns_limit_h_max 19
_diffrn_reflns_limit_h_min -19
_diffrn_reflns_limit_k_max 19
_diffrn_reflns_limit_k_min -19
_diffrn_reflns_limit_l_max 29
_diffrn_reflns_limit_l_min -29
_diffrn_reflns_number 89707
_diffrn_reflns_theta_full 25.00
_diffrn_reflns_theta_max 26.00
_diffrn_reflns_theta_min 1.39
_exptl_absorpt_coefficient_mu 1.060
_exptl_absorpt_correction_T_max 0.9689
_exptl_absorpt_correction_T_min 0.8160
_exptl_absorpt_correction_type multi-scan
_exptl_absorpt_process_details sadabs
_exptl_crystal_colour colourless
_exptl_crystal_density_diffrn 1.427
_exptl_crystal_density_method 'not measured'
_exptl_crystal_description plate
_exptl_crystal_F_000 2380
_exptl_crystal_size_max 0.20
_exptl_crystal_size_mid 0.10
_exptl_crystal_size_min 0.03
_refine_diff_density_max 1.474
_refine_diff_density_min -1.377
_refine_diff_density_rms 0.121
_refine_ls_extinction_method none
_refine_ls_goodness_of_fit_ref 1.004
_refine_ls_hydrogen_treatment mixed
_refine_ls_matrix_type full
_refine_ls_number_parameters 1117
_refine_ls_number_reflns 20993
_refine_ls_number_restraints 176
_refine_ls_restrained_S_all 1.023
_refine_ls_R_factor_all 0.1389
_refine_ls_R_factor_gt 0.0717
_refine_ls_shift/su_max 0.075
_refine_ls_shift/su_mean 0.001
_refine_ls_structure_factor_coef Fsqd
_refine_ls_weighting_details 'calc w=1/[\s^2^(Fo^2^)+(0.1010P)^2^+26.9755P] where P=(Fo^2^+2Fc^2^)/3'
_refine_ls_weighting_scheme calc
_refine_ls_wR_factor_gt 0.1830
_refine_ls_wR_factor_ref 0.2326
_reflns_number_gt 12092
_reflns_number_total 20993
_reflns_threshold_expression >2sigma(I)
_cod_data_source_file ja106436y_si_001_1.cif
_cod_data_source_block Ti14
_cod_database_code 4103180

loop_
_symmetry_equiv_pos_as_xyz
'x, y, z'
'-x, -y, -z'

loop_
_atom_site_label
_atom_site_type_symbol
_atom_site_fract_x
_atom_site_fract_y
_atom_site_fract_z
_atom_site_U_iso_or_equiv
_atom_site_adp_type
_atom_site_occupancy
_atom_site_symmetry_multiplicity
_atom_site_calc_flag
_atom_site_refinement_flags
C1 C -0.0640(15) 0.7656(9) 0.2934(7) 0.173(10) Uani 1 1 d D
C2 C -0.0030(14) 0.8130(9) 0.2535(5) 0.142(8) Uani 1 1 d .
H2A H 0.0323 0.7736 0.2200 0.213 Uiso 1 1 calc R
H2B H 0.0405 0.8236 0.2743 0.213 Uiso 1 1 calc R
H2C H -0.0435 0.8716 0.2411 0.213 Uiso 1 1 calc R
C3 C -0.1110(9) 0.8210(7) 0.3432(5) 0.089(4) Uani 1 1 d .
H3A H -0.1460 0.7895 0.3698 0.134 Uiso 1 1 calc R
H3B H -0.1543 0.8794 0.3326 0.134 Uiso 1 1 calc R
H3C H -0.0652 0.8322 0.3616 0.134 Uiso 1 1 calc R
C4 C -0.1258(18) 0.7527(18) 0.2545(13) 0.303(19) Uani 1 1 d DU
H4A H -0.0863 0.7152 0.2211 0.455 Uiso 1 1 calc R
H4B H -0.1636 0.8125 0.2420 0.455 Uiso 1 1 calc R
H4C H -0.1671 0.7221 0.2757 0.455 Uiso 1 1 calc R
C5 C -0.0891(5) 0.4700(5) 0.3416(4) 0.0406(18) Uani 1 1 d .
C6 C -0.1554(7) 0.4571(7) 0.3928(4) 0.061(3) Uani 1 1 d .
H6A H -0.1743 0.4059 0.3857 0.091 Uiso 1 1 calc R
H6B H -0.2108 0.5130 0.4004 0.091 Uiso 1 1 calc R
H6C H -0.1249 0.4440 0.4260 0.091 Uiso 1 1 calc R
C7 C -0.1325(10) 0.4701(12) 0.1586(7) 0.144(7) Uani 1 1 d DU
C8 C -0.0922(17) 0.512(2) 0.1063(9) 0.280(15) Uani 1 1 d DU
H8A H -0.0454 0.5347 0.1156 0.420 Uiso 1 1 calc R
H8B H -0.1423 0.5637 0.0941 0.420 Uiso 1 1 calc R
H8C H -0.0629 0.4665 0.0754 0.420 Uiso 1 1 calc R
C9 C -0.1957(14) 0.5428(17) 0.2007(12) 0.37(2) Uani 1 1 d DU
H9A H -0.1589 0.5719 0.2160 0.551 Uiso 1 1 calc R
H9B H -0.2282 0.5157 0.2320 0.551 Uiso 1 1 calc R
H9C H -0.2416 0.5887 0.1818 0.551 Uiso 1 1 calc R
C10 C -0.1703(16) 0.4070(15) 0.1398(8) 0.241(15) Uani 1 1 d D
H10A H -0.1842 0.3691 0.1719 0.361 Uiso 1 1 calc R
H10B H -0.1246 0.3678 0.1089 0.361 Uiso 1 1 calc R
H10C H -0.2278 0.4415 0.1260 0.361 Uiso 1 1 calc R
C11 C 0.1693(6) 0.0005(5) 0.1823(4) 0.0423(19) Uani 1 1 d .
C12 C 0.1365(7) -0.0543(7) 0.1469(5) 0.069(3) Uani 1 1 d .
H12A H 0.1508 -0.1166 0.1614 0.103 Uiso 1 1 calc R
H12B H 0.1686 -0.0565 0.1069 0.103 Uiso 1 1 calc R
H12C H 0.0689 -0.0254 0.1493 0.103 Uiso 1 1 calc R
C13 C -0.0668(8) 0.1447(9) 0.3166(5) 0.085(4) Uani 1 1 d U
C14 C -0.1220(7) 0.1898(7) 0.3721(5) 0.076(3) Uani 1 1 d .
H14A H -0.1277 0.2542 0.3714 0.114 Uiso 1 1 calc R
H14B H -0.0902 0.1592 0.4031 0.114 Uiso 1 1 calc R
H14C H -0.1843 0.1855 0.3786 0.114 Uiso 1 1 calc R
C15 C -0.1169(11) 0.188(2) 0.2682(7) 0.255(18) Uani 1 1 d .
H15A H -0.1302 0.2538 0.2684 0.382 Uiso 1 1 calc R
H15B H -0.1756 0.1760 0.2733 0.382 Uiso 1 1 calc R
H15C H -0.0772 0.1609 0.2316 0.382 Uiso 1 1 calc R
C16 C -0.0469(15) 0.0484(11) 0.3144(11) 0.237(14) Uani 1 1 d U
H16A H -0.0100 0.0240 0.2768 0.355 Uiso 1 1 calc R
H16B H -0.1056 0.0365 0.3209 0.355 Uiso 1 1 calc R
H16C H -0.0115 0.0188 0.3441 0.355 Uiso 1 1 calc R
C17 C 0.3973(5) -0.0879(5) 0.3128(4) 0.0398(19) Uani 1 1 d .
C18 C 0.4589(7) -0.1782(5) 0.3316(4) 0.056(2) Uani 1 1 d .
H18A H 0.4357 -0.1872 0.3720 0.084 Uiso 1 1 calc R
H18B H 0.5229 -0.1788 0.3267 0.084 Uiso 1 1 calc R
H18C H 0.4581 -0.2276 0.3084 0.084 Uiso 1 1 calc R
C19 C 0.1788(9) 0.0526(6) 0.4633(4) 0.072(3) Uani 1 1 d .
C20 C 0.0882(9) 0.1137(8) 0.4937(5) 0.095(4) Uani 1 1 d .
H20A H 0.0908 0.1746 0.4978 0.142 Uiso 1 1 calc R
H20B H 0.0731 0.0893 0.5316 0.142 Uiso 1 1 calc R
H20C H 0.0398 0.1180 0.4719 0.142 Uiso 1 1 calc R
C21 C 0.1892(18) -0.0376(10) 0.4559(9) 0.249(14) Uani 1 1 d U
H21A H 0.2529 -0.0712 0.4358 0.373 Uiso 1 1 calc R
H21B H 0.1444 -0.0408 0.4334 0.373 Uiso 1 1 calc R
H21C H 0.1777 -0.0648 0.4934 0.373 Uiso 1 1 calc R
C22 C 0.2511(15) 0.0546(18) 0.4972(7) 0.237(14) Uani 1 1 d U
H22A H 0.2444 0.1181 0.5036 0.356 Uiso 1 1 calc R
H22B H 0.3140 0.0216 0.4756 0.356 Uiso 1 1 calc R
H22C H 0.2414 0.0253 0.5341 0.356 Uiso 1 1 calc R
C23 C 0.4454(8) 0.2255(8) 0.4995(4) 0.068(3) Uani 1 1 d .
C24 C 0.5467(11) 0.1917(18) 0.4893(7) 0.211(13) Uani 1 1 d .
H24A H 0.5696 0.2385 0.4699 0.317 Uiso 1 1 calc R
H24B H 0.5714 0.1362 0.4653 0.317 Uiso 1 1 calc R
H24C H 0.5675 0.1777 0.5259 0.317 Uiso 1 1 calc R
C25 C 0.3974(12) 0.3094(13) 0.5335(7) 0.200(11) Uani 1 1 d U
H25A H 0.4176 0.3584 0.5150 0.300 Uiso 1 1 calc R
H25B H 0.4124 0.2995 0.5718 0.300 Uiso 1 1 calc R
H25C H 0.3298 0.3268 0.5365 0.300 Uiso 1 1 calc R
C26 C 0.421(3) 0.1520(18) 0.5261(9) 0.30(2) Uani 1 1 d .
H26A H 0.4545 0.0963 0.5025 0.449 Uiso 1 1 calc R
H26B H 0.3534 0.1665 0.5302 0.449 Uiso 1 1 calc R
H26C H 0.4377 0.1422 0.5639 0.449 Uiso 1 1 calc R
C27 C 0.1601(6) 0.3802(5) 0.4850(3) 0.0377(18) Uani 1 1 d .
C28 C 0.0783(6) 0.3736(6) 0.5283(4) 0.050(2) Uani 1 1 d .
H28A H 0.0494 0.4297 0.5517 0.075 Uiso 1 1 calc R
H28B H 0.0998 0.3211 0.5528 0.075 Uiso 1 1 calc R
H28C H 0.0324 0.3656 0.5084 0.075 Uiso 1 1 calc R
C29 C 0.1277(10) 0.6394(8) 0.0761(4) 0.083(4) Uani 1 1 d .
C30 C 0.1761(13) 0.6071(12) 0.0211(6) 0.160(8) Uani 1 1 d .
H30A H 0.2361 0.5592 0.0236 0.240 Uiso 1 1 calc R
H30B H 0.1871 0.6575 -0.0017 0.240 Uiso 1 1 calc R
H30C H 0.1390 0.5819 0.0030 0.240 Uiso 1 1 calc R
C31 C 0.199(2) 0.6891(15) 0.0889(10) 0.241(14) Uani 1 1 d .
H31A H 0.1767 0.7178 0.1271 0.362 Uiso 1 1 calc R
H31B H 0.2021 0.7359 0.0602 0.362 Uiso 1 1 calc R
H31C H 0.2621 0.6432 0.0869 0.362 Uiso 1 1 calc R
C32 C 0.0373(11) 0.7089(12) 0.0852(7) 0.159(8) Uani 1 1 d .
H32A H 0.0143 0.7215 0.1263 0.238 Uiso 1 1 calc R
H32B H -0.0056 0.6882 0.0696 0.238 Uiso 1 1 calc R
H32C H 0.0412 0.7647 0.0659 0.238 Uiso 1 1 calc R
C33 C 0.1954(10) 0.2141(14) 0.0386(5) 0.132(7) Uani 1 1 d D
C34 C 0.2365(16) 0.2728(13) 0.0032(6) 0.202(12) Uani 1 1 d D
H34A H 0.2614 0.3040 0.0268 0.303 Uiso 1 1 calc R
H34B H 0.1888 0.3184 -0.0146 0.303 Uiso 1 1 calc R
H34C H 0.2872 0.2360 -0.0266 0.303 Uiso 1 1 calc R
C35 C 0.2828(18) 0.1271(17) 0.0377(11) 0.40(3) Uani 1 1 d DU
H35A H 0.2648 0.0792 0.0595 0.594 Uiso 1 1 calc R
H35B H 0.3283 0.1411 0.0549 0.594 Uiso 1 1 calc R
H35C H 0.3107 0.1059 -0.0019 0.594 Uiso 1 1 calc R
C36 C 0.1370(14) 0.1767(13) 0.0189(7) 0.183(10) Uani 1 1 d D
H36A H 0.1028 0.1533 0.0514 0.275 Uiso 1 1 calc R
H36B H 0.1750 0.1266 -0.0083 0.275 Uiso 1 1 calc R
H36C H 0.0924 0.2242 0.0000 0.275 Uiso 1 1 calc R
C37 C 0.4963(8) -0.0368(8) 0.1174(5) 0.082(4) Uani 1 1 d .
C38 C 0.5328(14) 0.0272(12) 0.0868(7) 0.173(10) Uani 1 1 d .
H38A H 0.5348 0.0711 0.1138 0.259 Uiso 1 1 calc R
H38B H 0.4928 0.0597 0.0599 0.259 Uiso 1 1 calc R
H38C H 0.5962 -0.0053 0.0657 0.259 Uiso 1 1 calc R
C39 C 0.4847(14) -0.1045(12) 0.0886(7) 0.172(10) Uani 1 1 d .
H39A H 0.4596 -0.1426 0.1162 0.258 Uiso 1 1 calc R
H39B H 0.5452 -0.1425 0.0664 0.258 Uiso 1 1 calc R
H39C H 0.4411 -0.0767 0.0628 0.258 Uiso 1 1 calc R
C40 C 0.5705(15) -0.093(2) 0.1536(12) 0.303(17) Uani 1 1 d U
H40A H 0.5848 -0.0516 0.1761 0.455 Uiso 1 1 calc R
H40B H 0.6276 -0.1305 0.1279 0.455 Uiso 1 1 calc R
H40C H 0.5454 -0.1335 0.1793 0.455 Uiso 1 1 calc R
C41 C 0.6078(7) 0.0484(8) 0.3152(5) 0.076(3) Uani 1 1 d .
C42 C 0.6735(13) -0.0026(16) 0.2707(8) 0.245(14) Uani 1 1 d U
H42A H 0.6849 0.0380 0.2397 0.367 Uiso 1 1 calc R
H42B H 0.6507 -0.0466 0.2568 0.367 Uiso 1 1 calc R
H42C H 0.7318 -0.0355 0.2841 0.367 Uiso 1 1 calc R
C43 C 0.5811(11) -0.0015(11) 0.3671(7) 0.127(6) Uani 1 1 d .
H43A H 0.5325 0.0420 0.3948 0.191 Uiso 1 1 calc R
H43B H 0.6361 -0.0323 0.3842 0.191 Uiso 1 1 calc R
H43C H 0.5573 -0.0470 0.3561 0.191 Uiso 1 1 calc R
C44 C 0.6462(12) 0.1196(16) 0.3323(9) 0.187(11) Uani 1 1 d .
H44A H 0.6018 0.1575 0.3642 0.281 Uiso 1 1 calc R
H44B H 0.6548 0.1585 0.2996 0.281 Uiso 1 1 calc R
H44C H 0.7063 0.0879 0.3438 0.281 Uiso 1 1 calc R
C45 C 0.4916(7) 0.3452(6) 0.0608(4) 0.060(3) Uani 1 1 d .
C46 C 0.5801(9) 0.3671(9) 0.0495(5) 0.098(4) Uani 1 1 d .
H46A H 0.6299 0.3171 0.0631 0.147 Uiso 1 1 calc R
H46B H 0.5691 0.4240 0.0697 0.147 Uiso 1 1 calc R
H46C H 0.5989 0.3744 0.0084 0.147 Uiso 1 1 calc R
C47 C 0.5121(9) 0.2519(8) 0.0328(5) 0.090(4) Uani 1 1 d .
H47A H 0.5650 0.2058 0.0462 0.135 Uiso 1 1 calc R
H47B H 0.5275 0.2564 -0.0088 0.135 Uiso 1 1 calc R
H47C H 0.4569 0.2340 0.0433 0.135 Uiso 1 1 calc R
C48 C 0.4114(9) 0.4180(8) 0.0413(4) 0.087(4) Uani 1 1 d .
H48A H 0.3563 0.3997 0.0495 0.131 Uiso 1 1 calc R
H48B H 0.4278 0.4263 0.0001 0.131 Uiso 1 1 calc R
H48C H 0.3974 0.4756 0.0616 0.131 Uiso 1 1 calc R
C49 C 0.5726(8) 0.4504(8) 0.3486(7) 0.098(5) Uani 1 1 d .
C50 C 0.6355(16) 0.3637(14) 0.3578(12) 0.259(14) Uani 1 1 d U
H50A H 0.6018 0.3290 0.3824 0.389 Uiso 1 1 calc R
H50B H 0.6835 0.3702 0.3763 0.389 Uiso 1 1 calc R
H50C H 0.6651 0.3313 0.3210 0.389 Uiso 1 1 calc R
C51 C 0.5233(19) 0.500(2) 0.4009(12) 0.291(17) Uani 1 1 d U
H51A H 0.4905 0.4640 0.4252 0.437 Uiso 1 1 calc R
H51B H 0.4779 0.5585 0.3925 0.437 Uiso 1 1 calc R
H51C H 0.5677 0.5106 0.4208 0.437 Uiso 1 1 calc R
C52 C 0.612(2) 0.507(2) 0.3174(15) 0.327(19) Uani 1 1 d U
H52A H 0.5633 0.5663 0.3135 0.491 Uiso 1 1 calc R
H52B H 0.6432 0.4799 0.2794 0.491 Uiso 1 1 calc R
H52C H 0.6578 0.5162 0.3368 0.491 Uiso 1 1 calc R
C53 C 0.3956(13) 0.6537(11) 0.1863(6) 0.117(6) Uani 1 1 d .
C54 C 0.484(2) 0.605(3) 0.2085(19) 0.40(2) Uani 1 1 d U
H54A H 0.4679 0.5968 0.2499 0.606 Uiso 1 1 calc R
H54B H 0.5244 0.6410 0.2007 0.606 Uiso 1 1 calc R
H54C H 0.5157 0.5449 0.1895 0.606 Uiso 1 1 calc R
C55 C 0.355(2) 0.7339(14) 0.2194(10) 0.269(15) Uani 1 1 d U
H55A H 0.3507 0.7186 0.2600 0.404 Uiso 1 1 calc R
H55B H 0.2916 0.7667 0.2121 0.404 Uiso 1 1 calc R
H55C H 0.3925 0.7727 0.2095 0.404 Uiso 1 1 calc R
C56 C 0.409(2) 0.6698(16) 0.1277(7) 0.230(12) Uani 1 1 d U
H56A H 0.4380 0.6113 0.1066 0.345 Uiso 1 1 calc R
H56B H 0.4495 0.7061 0.1181 0.345 Uiso 1 1 calc R
H56C H 0.3483 0.7033 0.1171 0.345 Uiso 1 1 calc R
C57 C 0.2066(9) 0.6869(9) 0.4291(5) 0.150(5) Uani 1 1 d DU
C58 C 0.1824(12) 0.7194(9) 0.4901(5) 0.162(6) Uani 1 1 d DU
H58A H 0.1424 0.6888 0.5129 0.243 Uiso 1 1 calc R
H58B H 0.1491 0.7856 0.4921 0.243 Uiso 1 1 calc R
H58C H 0.2398 0.7048 0.5052 0.243 Uiso 1 1 calc R
C59 C 0.2906(10) 0.7036(9) 0.3958(7) 0.159(6) Uani 1 1 d DU
H59A H 0.2882 0.7063 0.3550 0.238 Uiso 1 1 calc R
H59B H 0.3471 0.6538 0.4021 0.238 Uiso 1 1 calc R
H59C H 0.2916 0.7618 0.4083 0.238 Uiso 1 1 calc R
C60 C 0.1252(13) 0.7358(13) 0.4009(7) 0.210(7) Uani 1 1 d DU
H60A H 0.0683 0.7296 0.4241 0.315 Uiso 1 1 calc R
H60B H 0.1366 0.7089 0.3628 0.315 Uiso 1 1 calc R
H60C H 0.1174 0.8007 0.3974 0.315 Uiso 1 1 calc R
C61 C 0.6517(8) 0.2854(9) 0.1881(6) 0.095(4) Uani 1 1 d .
H61A H 0.6983 0.3150 0.1845 0.142 Uiso 1 1 calc R
H61B H 0.6322 0.2730 0.2284 0.142 Uiso 1 1 calc R
H61C H 0.5973 0.3260 0.1733 0.142 Uiso 1 1 calc R
C62 C 0.6928(7) 0.1987(8) 0.1549(5) 0.074(3) Uani 1 1 d .
C63 C 0.8364(8) 0.0972(10) 0.0923(7) 0.100(5) Uani 1 1 d .
C64 C 0.9273(8) 0.1138(12) 0.0695(7) 0.144(7) Uani 1 1 d .
H64A H 0.9154 0.1671 0.0447 0.216 Uiso 1 1 calc R
H64B H 0.9725 0.0599 0.0475 0.216 Uiso 1 1 calc R
H64C H 0.9527 0.1250 0.1016 0.216 Uiso 1 1 calc R
C65 C 0.8484(9) 0.0163(10) 0.1290(7) 0.132(7) Uani 1 1 d .
H65A H 0.8787 0.0219 0.1600 0.197 Uiso 1 1 calc R
H65B H 0.8873 -0.0390 0.1061 0.197 Uiso 1 1 calc R
H65C H 0.7871 0.0122 0.1451 0.197 Uiso 1 1 calc R
C66 C 0.7911(9) 0.0938(9) 0.0439(6) 0.106(5) Uani 1 1 d .
H66A H 0.7856 0.1486 0.0208 0.159 Uiso 1 1 calc R
H66B H 0.7288 0.0914 0.0587 0.159 Uiso 1 1 calc R
H66C H 0.8291 0.0392 0.0201 0.159 Uiso 1 1 calc R
O1 O 0.1094(3) 0.4148(3) 0.2848(2) 0.0311(11) Uani 1 1 d .
O2 O 0.1103(3) 0.5472(3) 0.3607(2) 0.0346(11) Uani 1 1 d .
O3 O -0.0099(4) 0.6793(3) 0.3019(3) 0.0482(14) Uani 1 1 d .
O4 O 0.0261(4) 0.5325(4) 0.2225(2) 0.0435(13) Uani 1 1 d .
O5 O 0.1667(4) 0.5641(3) 0.2438(2) 0.0415(13) Uani 1 1 d .
O6 O -0.0585(4) 0.5337(4) 0.3433(2) 0.0429(13) Uani 1 1 d .
O7 O -0.0552(4) 0.4197(4) 0.1830(2) 0.0487(14) Uani 1 1 d .
O8 O 0.0924(3) 0.2760(3) 0.2236(2) 0.0358(12) Uani 1 1 d .
O9 O 0.1413(4) 0.3928(4) 0.1643(2) 0.0396(12) Uani 1 1 d .
O10 O -0.0681(3) 0.4169(3) 0.2987(2) 0.0387(12) Uani 1 1 d .
O11 O 0.1094(3) 0.0728(4) 0.2060(2) 0.0426(13) Uani 1 1 d .
O12 O 0.2172(3) 0.0554(3) 0.2891(2) 0.0309(11) Uani 1 1 d .
O13 O 0.1668(3) 0.2162(3) 0.32001(19) 0.0261(10) Uani 1 1 d .
O14 O 0.2408(3) 0.1466(3) 0.19756(19) 0.0311(11) Uani 1 1 d .
O15 O 0.0172(3) 0.1630(3) 0.3033(2) 0.0384(12) Uani 1 1 d .
O16 O 0.3588(3) -0.0243(3) 0.3507(2) 0.0356(12) Uani 1 1 d .
O17 O 0.3257(3) 0.1892(3) 0.35934(19) 0.0296(11) Uani 1 1 d .
O18 O 0.3638(3) 0.0984(3) 0.2694(2) 0.0297(11) Uani 1 1 d .
O19 O 0.2032(3) 0.0919(3) 0.4112(2) 0.0341(11) Uani 1 1 d .
O20 O 0.4150(4) 0.2340(4) 0.4465(2) 0.0434(13) Uani 1 1 d .
O21 O 0.3447(3) 0.4099(3) 0.3986(2) 0.0377(12) Uani 1 1 d .
O22 O 0.2246(3) 0.3688(3) 0.36589(19) 0.0256(10) Uani 1 1 d .
O23 O 0.4275(3) 0.2825(3) 0.3269(2) 0.0302(11) Uani 1 1 d .
O24 O 0.2299(4) 0.3093(3) 0.4694(2) 0.0376(12) Uani 1 1 d .
O25 O 0.4053(3) 0.4048(3) 0.2384(2) 0.0339(11) Uani 1 1 d .
O26 O 0.2947(3) 0.5107(3) 0.3158(2) 0.0357(12) Uani 1 1 d .
O27 O 0.2837(4) 0.4463(3) 0.1764(2) 0.0390(12) Uani 1 1 d .
O28 O 0.3449(4) 0.5991(4) 0.2043(3) 0.0542(16) Uani 1 1 d .
O29 O 0.1399(5) 0.5769(4) 0.1180(3) 0.070(2) Uani 1 1 d .
O30 O 0.3194(4) 0.2725(3) 0.1407(2) 0.0382(12) Uani 1 1 d .
O31 O 0.1790(4) 0.2324(4) 0.0954(2) 0.0527(15) Uani 1 1 d .
O32 O 0.2554(4) -0.0308(3) 0.1853(2) 0.0418(13) Uani 1 1 d .
O33 O 0.3872(3) -0.0817(3) 0.2617(2) 0.0375(12) Uani 1 1 d .
O34 O 0.4200(4) 0.0065(3) 0.1608(2) 0.0379(12) Uani 1 1 d .
O35 O 0.3031(3) 0.2902(3) 0.25416(19) 0.0296(11) Uani 1 1 d .
O36 O 0.5252(3) 0.1015(3) 0.2976(2) 0.0381(12) Uani 1 1 d .
O37 O 0.4681(4) 0.2133(4) 0.2086(2) 0.0337(12) Uani 1 1 d .
O38 O 0.2199(4) 0.5964(3) 0.4237(2) 0.0422(13) Uani 1 1 d .
O39 O 0.1554(4) 0.4592(3) 0.4667(2) 0.0386(12) Uani 1 1 d .
O40 O 0.5072(4) 0.4351(4) 0.3226(3) 0.0557(16) Uani 1 1 d .
O41 O 0.4664(4) 0.3353(4) 0.1218(2) 0.0455(14) Uani 1 1 d .
O42 O 0.6502(4) 0.1466(5) 0.1528(3) 0.071(2) Uani 1 1 d .
O43 O 0.7807(5) 0.1827(6) 0.1269(4) 0.099(3) Uani 1 1 d .
Ti1 Ti 0.19826(8) 0.32132(8) 0.30861(5) 0.0248(3) Uani 1 1 d .
Ti2 Ti 0.21520(9) 0.49968(9) 0.39113(6) 0.0337(3) Uani 1 1 d .
Ti3 Ti 0.05586(9) 0.56081(9) 0.29906(6) 0.0370(3) Uani 1 1 d .
Ti4 Ti 0.02889(9) 0.40671(10) 0.22528(6) 0.0364(3) Uani 1 1 d .
Ti5 Ti 0.12601(9) 0.16009(9) 0.26287(6) 0.0303(3) Uani 1 1 d .
Ti6 Ti 0.26438(9) 0.10577(8) 0.34278(5) 0.0277(3) Uani 1 1 d .
Ti7 Ti 0.33699(9) 0.28865(9) 0.39997(5) 0.0299(3) Uani 1 1 d .
Ti8 Ti 0.40846(9) 0.40638(9) 0.31903(6) 0.0359(3) Uani 1 1 d .
Ti9 Ti 0.30091(10) 0.51484(9) 0.23535(6) 0.0365(3) Uani 1 1 d .
Ti10 Ti 0.15047(11) 0.50608(10) 0.17822(6) 0.0433(4) Uani 1 1 d .
Ti11 Ti 0.20581(10) 0.25956(10) 0.15892(6) 0.0378(3) Uani 1 1 d .
Ti12 Ti 0.32581(9) 0.03611(9) 0.21939(6) 0.0323(3) Uani 1 1 d .
Ti13 Ti 0.41911(9) 0.18094(8) 0.28439(5) 0.0290(3) Uani 1 1 d .
Ti14 Ti 0.37911(9) 0.32388(9) 0.18006(6) 0.0350(3) Uani 1 1 d .
H37 H 0.517(7) 0.198(7) 0.198(4) 0.07(4) Uiso 1 1 d .

loop_
_atom_site_aniso_label
_atom_site_aniso_U_11
_atom_site_aniso_U_22
_atom_site_aniso_U_33
_atom_site_aniso_U_23
_atom_site_aniso_U_13
_atom_site_aniso_U_12
C1 0.27(2) 0.046(8) 0.105(12) 0.008(8) 0.007(14) 0.043(11)
C2 0.30(2) 0.064(8) 0.066(8) 0.014(7) -0.016(11) -0.086(12)
C3 0.094(9) 0.056(7) 0.089(9) -0.016(6) -0.027(7) 0.016(6)
C4 0.27(3) 0.24(3) 0.31(3) -0.12(2) -0.20(3) 0.11(2)
C5 0.029(4) 0.041(4) 0.051(5) -0.007(4) -0.004(4) -0.012(4)
C6 0.059(6) 0.070(6) 0.062(6) -0.024(5) 0.003(5) -0.039(5)
C7 0.092(10) 0.203(16) 0.149(14) 0.032(13) -0.063(10) -0.050(11)
C8 0.30(3) 0.44(4) 0.20(2) 0.21(2) -0.17(2) -0.22(3)
C9 0.101(16) 0.47(4) 0.38(4) -0.03(3) -0.08(2) 0.11(2)
C10 0.35(3) 0.42(4) 0.158(18) 0.10(2) -0.16(2) -0.33(3)
C11 0.047(5) 0.034(4) 0.048(5) -0.010(4) -0.009(4) -0.014(4)
C12 0.059(6) 0.061(6) 0.088(8) -0.037(6) -0.023(6) -0.014(5)
C13 0.061(6) 0.105(9) 0.106(9) -0.053(7) 0.026(6) -0.063(6)
C14 0.059(6) 0.082(8) 0.086(8) -0.032(6) 0.029(6) -0.042(6)
C15 0.088(12) 0.61(5) 0.115(14) -0.13(2) 0.008(10) -0.17(2)
C16 0.23(2) 0.116(13) 0.33(3) -0.126(15) 0.191(19) -0.138(14)
C17 0.028(4) 0.031(4) 0.060(6) 0.000(4) -0.007(4) -0.010(3)
C18 0.061(6) 0.030(4) 0.070(6) -0.003(4) -0.024(5) -0.001(4)
C19 0.103(9) 0.046(5) 0.044(6) 0.012(4) 0.022(6) -0.020(6)
C20 0.123(11) 0.074(8) 0.066(7) -0.006(6) 0.050(7) -0.043(7)
C21 0.41(3) 0.086(11) 0.189(18) -0.045(11) 0.18(2) -0.141(16)
C22 0.19(2) 0.32(3) 0.091(13) 0.081(16) -0.043(13) 0.047(18)
C23 0.069(7) 0.080(7) 0.050(6) 0.001(5) -0.035(5) -0.007(6)
C24 0.089(11) 0.36(3) 0.114(14) -0.072(17) -0.074(11) 0.048(16)
C25 0.163(15) 0.23(2) 0.131(13) -0.125(13) -0.116(12) 0.081(14)
C26 0.64(7) 0.27(3) 0.16(2) 0.16(2) -0.25(3) -0.31(4)
C27 0.049(5) 0.038(4) 0.028(4) -0.002(3) -0.010(3) -0.015(4)
C28 0.058(6) 0.036(5) 0.045(5) -0.005(4) 0.007(4) -0.012(4)
C29 0.119(10) 0.073(7) 0.033(5) 0.021(5) -0.021(6) -0.005(7)
C30 0.192(18) 0.165(17) 0.055(9) 0.025(9) -0.015(10) 0.010(14)
C31 0.42(5) 0.17(2) 0.19(2) 0.061(18) -0.05(3) -0.19(3)
C32 0.119(13) 0.162(16) 0.110(12) 0.061(11) -0.008(10) 0.037(12)
C33 0.115(12) 0.28(2) 0.038(6) -0.042(10) 0.010(7) -0.122(14)
C34 0.37(3) 0.18(2) 0.057(9) 0.033(11) 0.015(14) -0.14(2)
C35 0.33(4) 0.57(6) 0.23(3) -0.26(4) 0.13(3) -0.15(4)
C36 0.26(3) 0.20(2) 0.129(15) -0.037(14) -0.122(17) -0.086(19)
C37 0.079(8) 0.079(8) 0.069(7) -0.033(6) 0.045(6) -0.033(7)
C38 0.26(2) 0.161(15) 0.116(12) -0.062(11) 0.109(14) -0.162(17)
C39 0.22(2) 0.156(15) 0.140(14) -0.118(13) 0.109(14) -0.124(15)
C40 0.102(15) 0.40(4) 0.24(3) 0.00(3) 0.058(17) 0.067(19)
C41 0.041(5) 0.088(8) 0.078(8) 0.029(6) -0.018(5) 0.001(5)
C42 0.161(17) 0.26(2) 0.119(14) -0.014(15) -0.013(13) 0.153(16)
C43 0.135(13) 0.138(13) 0.151(14) 0.086(11) -0.099(12) -0.074(11)
C44 0.124(14) 0.33(3) 0.21(2) 0.13(2) -0.111(15) -0.165(18)
C45 0.076(7) 0.054(6) 0.040(5) 0.007(4) 0.014(5) -0.026(5)
C46 0.090(9) 0.100(9) 0.092(9) 0.014(7) 0.033(7) -0.049(8)
C47 0.118(10) 0.082(8) 0.053(7) -0.022(6) 0.020(7) -0.031(8)
C48 0.107(10) 0.082(8) 0.047(6) 0.022(6) 0.001(6) -0.015(7)
C49 0.049(6) 0.072(8) 0.190(15) -0.032(9) -0.052(8) -0.023(6)
C50 0.22(2) 0.154(18) 0.42(3) -0.07(2) -0.26(2) 0.028(16)
C51 0.28(3) 0.32(3) 0.31(3) -0.20(2) -0.12(2) -0.09(2)
C52 0.33(3) 0.47(4) 0.39(4) 0.13(3) -0.14(3) -0.37(3)
C53 0.210(17) 0.138(13) 0.076(9) 0.026(8) -0.022(10) -0.156(14)
C54 0.20(2) 0.55(5) 0.58(5) 0.15(3) -0.12(3) -0.27(3)
C55 0.56(4) 0.149(17) 0.20(2) -0.004(15) -0.10(3) -0.23(2)
C56 0.46(3) 0.27(2) 0.069(10) 0.001(13) 0.004(16) -0.29(2)
C57 0.192(10) 0.088(7) 0.174(9) -0.064(6) 0.076(8) -0.104(7)
C58 0.227(12) 0.088(8) 0.158(10) -0.070(8) 0.073(10) -0.088(8)
C59 0.183(11) 0.091(8) 0.188(11) -0.049(8) 0.104(9) -0.099(8)
C60 0.232(13) 0.128(10) 0.242(12) -0.053(10) 0.051(11) -0.074(10)
C61 0.067(8) 0.091(9) 0.139(12) -0.025(8) -0.021(8) -0.038(7)
C62 0.047(6) 0.072(7) 0.102(9) 0.013(6) -0.015(6) -0.023(6)
C63 0.052(7) 0.107(11) 0.109(11) 0.021(9) 0.022(7) -0.013(7)
C64 0.038(6) 0.178(16) 0.163(15) 0.062(13) 0.027(8) -0.008(8)
C65 0.070(9) 0.104(11) 0.157(15) 0.039(10) 0.026(9) 0.014(8)
C66 0.082(9) 0.099(10) 0.102(11) 0.000(8) 0.019(8) -0.011(8)
O1 0.029(3) 0.030(3) 0.035(3) -0.002(2) -0.012(2) -0.008(2)
O2 0.035(3) 0.026(3) 0.039(3) -0.006(2) 0.000(2) -0.010(2)
O3 0.042(3) 0.026(3) 0.068(4) 0.000(3) -0.009(3) -0.003(2)
O4 0.047(3) 0.040(3) 0.040(3) 0.009(2) -0.017(3) -0.008(3)
O5 0.042(3) 0.033(3) 0.044(3) 0.006(2) -0.003(2) -0.010(2)
O6 0.033(3) 0.037(3) 0.055(3) -0.010(3) -0.001(3) -0.011(2)
O7 0.040(3) 0.060(4) 0.045(3) -0.003(3) -0.023(3) -0.007(3)
O8 0.029(3) 0.041(3) 0.035(3) -0.002(2) -0.008(2) -0.007(2)
O9 0.039(3) 0.046(3) 0.031(3) 0.007(2) -0.012(2) -0.010(2)
O10 0.033(3) 0.039(3) 0.047(3) -0.006(2) -0.012(2) -0.012(2)
O11 0.033(3) 0.045(3) 0.052(3) -0.015(3) -0.007(2) -0.015(3)
O12 0.033(3) 0.023(2) 0.038(3) -0.009(2) -0.001(2) -0.013(2)
O13 0.025(2) 0.022(2) 0.029(3) -0.0058(19) 0.0001(19) -0.0079(19)
O14 0.032(3) 0.032(3) 0.029(3) -0.008(2) -0.003(2) -0.012(2)
O15 0.027(3) 0.036(3) 0.054(3) -0.014(2) 0.000(2) -0.015(2)
O16 0.040(3) 0.023(2) 0.039(3) -0.003(2) -0.004(2) -0.007(2)
O17 0.029(3) 0.030(3) 0.030(3) -0.002(2) -0.005(2) -0.010(2)
O18 0.026(2) 0.027(2) 0.034(3) -0.005(2) -0.001(2) -0.008(2)
O19 0.041(3) 0.028(3) 0.030(3) 0.000(2) 0.001(2) -0.013(2)
O20 0.046(3) 0.050(3) 0.036(3) -0.005(2) -0.024(3) -0.010(3)
O21 0.037(3) 0.039(3) 0.043(3) -0.010(2) -0.012(2) -0.015(2)
O22 0.022(2) 0.025(2) 0.028(2) -0.0020(19) -0.0045(19) -0.0062(19)
O23 0.025(2) 0.032(3) 0.036(3) -0.003(2) -0.008(2) -0.012(2)
O24 0.044(3) 0.034(3) 0.029(3) -0.003(2) -0.006(2) -0.007(2)
O25 0.030(3) 0.028(3) 0.045(3) -0.001(2) -0.001(2) -0.015(2)
O26 0.034(3) 0.030(3) 0.047(3) -0.006(2) -0.001(2) -0.019(2)
O27 0.043(3) 0.036(3) 0.034(3) 0.010(2) 0.000(2) -0.014(2)
O28 0.058(4) 0.036(3) 0.068(4) 0.009(3) 0.006(3) -0.027(3)
O29 0.086(5) 0.061(4) 0.056(4) 0.034(3) -0.020(4) -0.019(4)
O30 0.043(3) 0.044(3) 0.025(3) 0.001(2) -0.006(2) -0.012(3)
O31 0.057(4) 0.070(4) 0.030(3) -0.005(3) -0.007(3) -0.021(3)
O32 0.040(3) 0.036(3) 0.048(3) -0.018(2) -0.002(3) -0.012(2)
O33 0.036(3) 0.028(3) 0.047(3) -0.007(2) -0.005(2) -0.009(2)
O34 0.040(3) 0.035(3) 0.034(3) -0.011(2) 0.001(2) -0.010(2)
O35 0.031(3) 0.027(2) 0.029(3) -0.002(2) 0.002(2) -0.012(2)
O36 0.026(3) 0.037(3) 0.045(3) -0.002(2) -0.007(2) -0.004(2)
O37 0.023(3) 0.037(3) 0.040(3) -0.002(2) -0.003(2) -0.011(2)
O38 0.049(3) 0.032(3) 0.048(3) -0.014(2) -0.004(3) -0.018(3)
O39 0.046(3) 0.035(3) 0.034(3) -0.012(2) 0.001(2) -0.015(2)
O40 0.041(3) 0.064(4) 0.075(4) -0.014(3) -0.007(3) -0.033(3)
O41 0.049(3) 0.046(3) 0.037(3) 0.002(2) 0.008(3) -0.020(3)
O42 0.045(4) 0.066(4) 0.094(5) -0.012(4) 0.011(4) -0.021(3)
O43 0.037(4) 0.110(7) 0.141(8) 0.011(6) 0.004(4) -0.026(4)
Ti1 0.0283(6) 0.0228(6) 0.0243(6) -0.0017(5) -0.0036(5) -0.0106(5)
Ti2 0.0359(7) 0.0271(7) 0.0391(8) -0.0099(6) -0.0018(6) -0.0139(6)
Ti3 0.0329(7) 0.0243(7) 0.0485(9) -0.0025(6) -0.0059(6) -0.0042(6)
Ti4 0.0318(7) 0.0407(8) 0.0351(8) -0.0001(6) -0.0146(6) -0.0062(6)
Ti5 0.0263(7) 0.0305(7) 0.0356(7) -0.0095(5) -0.0021(5) -0.0124(5)
Ti6 0.0293(7) 0.0230(6) 0.0297(7) -0.0010(5) -0.0013(5) -0.0099(5)
Ti7 0.0281(7) 0.0333(7) 0.0281(7) -0.0040(5) -0.0099(5) -0.0076(6)
Ti8 0.0287(7) 0.0357(7) 0.0481(8) -0.0076(6) -0.0054(6) -0.0170(6)
Ti9 0.0379(8) 0.0286(7) 0.0428(8) 0.0044(6) 0.0006(6) -0.0169(6)
Ti10 0.0469(9) 0.0378(8) 0.0391(8) 0.0129(6) -0.0102(7) -0.0084(7)
Ti11 0.0378(8) 0.0419(8) 0.0310(7) -0.0022(6) -0.0039(6) -0.0118(6)
Ti12 0.0309(7) 0.0290(7) 0.0339(7) -0.0116(5) 0.0018(6) -0.0096(6)
Ti13 0.0257(6) 0.0278(7) 0.0323(7) -0.0048(5) -0.0004(5) -0.0100(5)
Ti14 0.0326(7) 0.0335(7) 0.0356(8) 0.0012(6) 0.0027(6) -0.0126(6)

loop_
_atom_type_symbol
_atom_type_description
_atom_type_scat_dispersion_real
_atom_type_scat_dispersion_imag
_atom_type_scat_source
C C 0.0033 0.0016 'International Tables Vol C Tables 4.2.6.8 and 6.1.1.4'
H H 0.0000 0.0000 'International Tables Vol C Tables 4.2.6.8 and 6.1.1.4'
O O 0.0106 0.0060 'International Tables Vol C Tables 4.2.6.8 and 6.1.1.4'
Ti Ti 0.2776 0.4457 'International Tables Vol C Tables 4.2.6.8 and 6.1.1.4'

loop_
_geom_angle_atom_site_label_1
_geom_angle_atom_site_label_2
_geom_angle_atom_site_label_3
_geom_angle
O3 C1 C3 116.3(13)
O3 C1 C4 102.8(14)
C3 C1 C4 116.4(19)
O3 C1 C2 108.6(15)
C3 C1 C2 109.0(14)
C4 C1 C2 102.7(18)
C1 C2 H2A 109.5
C1 C2 H2B 109.5
H2A C2 H2B 109.5
C1 C2 H2C 109.5
H2A C2 H2C 109.5
H2B C2 H2C 109.5
C1 C3 H3A 109.5
C1 C3 H3B 109.5
H3A C3 H3B 109.5
C1 C3 H3C 109.5
H3A C3 H3C 109.5
H3B C3 H3C 109.5
C1 C4 H4A 109.5
C1 C4 H4B 109.5
H4A C4 H4B 109.5
C1 C4 H4C 109.5
H4A C4 H4C 109.5
H4B C4 H4C 109.5
O6 C5 O10 124.2(7)
O6 C5 C6 117.7(7)
O10 C5 C6 118.1(7)
C5 C6 H6A 109.5
C5 C6 H6B 109.5
H6A C6 H6B 109.5
C5 C6 H6C 109.5
H6A C6 H6C 109.5
H6B C6 H6C 109.5
O7 C7 C10 108.5(13)
O7 C7 C9 107.1(13)
C10 C7 C9 117.7(10)
O7 C7 C8 104.6(12)
C10 C7 C8 108.2(14)
C9 C7 C8 109.9(17)
C7 C8 H8A 109.5
C7 C8 H8B 109.5
H8A C8 H8B 109.5
C7 C8 H8C 109.5
H8A C8 H8C 109.5
H8B C8 H8C 109.5
C7 C9 H9A 109.5
C7 C9 H9B 109.5
H9A C9 H9B 109.5
C7 C9 H9C 109.5
H9A C9 H9C 109.5
H9B C9 H9C 109.5
C7 C10 H10A 109.5
C7 C10 H10B 109.5
H10A C10 H10B 109.5
C7 C10 H10C 109.5
H10A C10 H10C 109.5
H10B C10 H10C 109.5
O11 C11 O32 125.9(7)
O11 C11 C12 117.3(7)
O32 C11 C12 116.8(7)
C11 C12 H12A 109.5
C11 C12 H12B 109.5
H12A C12 H12B 109.5
C11 C12 H12C 109.5
H12A C12 H12C 109.5
H12B C12 H12C 109.5
O15 C13 C16 109.9(12)
O15 C13 C14 109.3(8)
C16 C13 C14 114.5(13)
O15 C13 C15 104.0(11)
C16 C13 C15 108.0(16)
C14 C13 C15 110.6(12)
C13 C14 H14A 109.5
C13 C14 H14B 109.5
H14A C14 H14B 109.5
C13 C14 H14C 109.5
H14A C14 H14C 109.5
H14B C14 H14C 109.5
C13 C15 H15A 109.5
C13 C15 H15B 109.5
H15A C15 H15B 109.5
C13 C15 H15C 109.5
H15A C15 H15C 109.5
H15B C15 H15C 109.5
C13 C16 H16A 109.5
C13 C16 H16B 109.5
H16A C16 H16B 109.5
C13 C16 H16C 109.5
H16A C16 H16C 109.5
H16B C16 H16C 109.5
O33 C17 O16 125.6(7)
O33 C17 C18 117.6(7)
O16 C17 C18 116.8(8)
C17 C18 H18A 109.5
C17 C18 H18B 109.5
H18A C18 H18B 109.5
C17 C18 H18C 109.5
H18A C18 H18C 109.5
H18B C18 H18C 109.5
C21 C19 O19 111.4(10)
C21 C19 C20 117.5(13)
O19 C19 C20 109.0(8)
C21 C19 C22 107.9(17)
O19 C19 C22 103.6(11)
C20 C19 C22 106.5(12)
C19 C20 H20A 109.5
C19 C20 H20B 109.5
H20A C20 H20B 109.5
C19 C20 H20C 109.5
H20A C20 H20C 109.5
H20B C20 H20C 109.5
C19 C21 H21A 109.5
C19 C21 H21B 109.5
H21A C21 H21B 109.5
C19 C21 H21C 109.5
H21A C21 H21C 109.5
H21B C21 H21C 109.5
C19 C22 H22A 109.5
C19 C22 H22B 109.5
H22A C22 H22B 109.5
C19 C22 H22C 109.5
H22A C22 H22C 109.5
H22B C22 H22C 109.5
C26 C23 O20 103.6(11)
C26 C23 C24 104.3(18)
O20 C23 C24 109.7(10)
C26 C23 C25 111.2(18)
O20 C23 C25 110.6(9)
C24 C23 C25 116.5(14)
C23 C24 H24A 109.5
C23 C24 H24B 109.5
H24A C24 H24B 109.5
C23 C24 H24C 109.5
H24A C24 H24C 109.5
H24B C24 H24C 109.5
C23 C25 H25A 109.5
C23 C25 H25B 109.5
H25A C25 H25B 109.5
C23 C25 H25C 109.5
H25A C25 H25C 109.5
H25B C25 H25C 109.5
C23 C26 H26A 109.5
C23 C26 H26B 109.5
H26A C26 H26B 109.5
C23 C26 H26C 109.5
H26A C26 H26C 109.5
H26B C26 H26C 109.5
O24 C27 O39 123.0(7)
O24 C27 C28 119.7(7)
O39 C27 C28 117.3(7)
C27 C28 H28A 109.5
C27 C28 H28B 109.5
H28A C28 H28B 109.5
C27 C28 H28C 109.5
H28A C28 H28C 109.5
H28B C28 H28C 109.5
O29 C29 C30 116.0(11)
O29 C29 C32 113.7(11)
C30 C29 C32 121.4(12)
O29 C29 C31 98.1(11)
C30 C29 C31 96.3(15)
C32 C29 C31 105.6(15)
C29 C30 H30A 109.5
C29 C30 H30B 109.5
H30A C30 H30B 109.5
C29 C30 H30C 109.5
H30A C30 H30C 109.5
H30B C30 H30C 109.5
C29 C31 H31A 109.5
C29 C31 H31B 109.5
H31A C31 H31B 109.5
C29 C31 H31C 109.5
H31A C31 H31C 109.5
H31B C31 H31C 109.5
C29 C32 H32A 109.5
C29 C32 H32B 109.5
H32A C32 H32B 109.5
C29 C32 H32C 109.5
H32A C32 H32C 109.5
H32B C32 H32C 109.5
O31 C33 C36 117.8(12)
O31 C33 C34 113.8(14)
C36 C33 C34 121.5(11)
O31 C33 C35 96.4(14)
C36 C33 C35 99.8(17)
C34 C33 C35 100.1(15)
C33 C34 H34A 109.5
C33 C34 H34B 109.5
H34A C34 H34B 109.5
C33 C34 H34C 109.5
H34A C34 H34C 109.5
H34B C34 H34C 109.5
C33 C35 H35A 109.5
C33 C35 H35B 109.5
H35A C35 H35B 109.5
C33 C35 H35C 109.5
H35A C35 H35C 109.5
H35B C35 H35C 109.5
C33 C36 H36A 109.5
C33 C36 H36B 109.5
H36A C36 H36B 109.5
C33 C36 H36C 109.5
H36A C36 H36C 109.5
H36B C36 H36C 109.5
C39 C37 O34 113.6(10)
C39 C37 C38 120.4(12)
O34 C37 C38 111.3(10)
C39 C37 C40 102.1(17)
O34 C37 C40 100.9(11)
C38 C37 C40 105.9(17)
C37 C38 H38A 109.5
C37 C38 H38B 109.5
H38A C38 H38B 109.5
C37 C38 H38C 109.5
H38A C38 H38C 109.5
H38B C38 H38C 109.5
C37 C39 H39A 109.5
C37 C39 H39B 109.5
H39A C39 H39B 109.5
C37 C39 H39C 109.5
H39A C39 H39C 109.5
H39B C39 H39C 109.5
C37 C40 H40A 109.5
C37 C40 H40B 109.5
H40A C40 H40B 109.5
C37 C40 H40C 109.5
H40A C40 H40C 109.5
H40B C40 H40C 109.5
C42 C41 O36 111.9(11)
C42 C41 C43 117.5(15)
O36 C41 C43 107.0(9)
C42 C41 C44 106.3(16)
O36 C41 C44 103.8(10)
C43 C41 C44 109.5(12)
C41 C42 H42A 109.5
C41 C42 H42B 109.5
H42A C42 H42B 109.5
C41 C42 H42C 109.5
H42A C42 H42C 109.5
H42B C42 H42C 109.5
C41 C43 H43A 109.5
C41 C43 H43B 109.5
H43A C43 H43B 109.5
C41 C43 H43C 109.5
H43A C43 H43C 109.5
H43B C43 H43C 109.5
C41 C44 H44A 109.5
C41 C44 H44B 109.5
H44A C44 H44B 109.5
C41 C44 H44C 109.5
H44A C44 H44C 109.5
H44B C44 H44C 109.5
O41 C45 C48 108.5(7)
O41 C45 C46 107.6(9)
C48 C45 C46 113.3(9)
O41 C45 C47 107.0(7)
C48 C45 C47 111.3(10)
C46 C45 C47 108.9(9)
C45 C46 H46A 109.5
C45 C46 H46B 109.5
H46A C46 H46B 109.5
C45 C46 H46C 109.5
H46A C46 H46C 109.5
H46B C46 H46C 109.5
C45 C47 H47A 109.5
C45 C47 H47B 109.5
H47A C47 H47B 109.5
C45 C47 H47C 109.5
H47A C47 H47C 109.5
H47B C47 H47C 109.5
C45 C48 H48A 109.5
C45 C48 H48B 109.5
H48A C48 H48B 109.5
C45 C48 H48C 109.5
H48A C48 H48C 109.5
H48B C48 H48C 109.5
C52 C49 O40 111.7(17)
C52 C49 C50 115(2)
O40 C49 C50 105.7(11)
C52 C49 C51 105(2)
O40 C49 C51 107.3(13)
C50 C49 C51 112(2)
C49 C50 H50A 109.5
C49 C50 H50B 109.5
H50A C50 H50B 109.5
C49 C50 H50C 109.5
H50A C50 H50C 109.5
H50B C50 H50C 109.5
C49 C51 H51A 109.5
C49 C51 H51B 109.5
H51A C51 H51B 109.5
C49 C51 H51C 109.5
H51A C51 H51C 109.5
H51B C51 H51C 109.5
C49 C52 H52A 109.5
C49 C52 H52B 109.5
H52A C52 H52B 109.5
C49 C52 H52C 109.5
H52A C52 H52C 109.5
H52B C52 H52C 109.5
O28 C53 C55 107.6(16)
O28 C53 C56 115.0(13)
C55 C53 C56 113.0(17)
O28 C53 C54 101.8(16)
C55 C53 C54 103(2)
C56 C53 C54 115(2)
C53 C54 H54A 109.5
C53 C54 H54B 109.5
H54A C54 H54B 109.5
C53 C54 H54C 109.5
H54A C54 H54C 109.5
H54B C54 H54C 109.5
C53 C55 H55A 109.5
C53 C55 H55B 109.5
H55A C55 H55B 109.5
C53 C55 H55C 109.5
H55A C55 H55C 109.5
H55B C55 H55C 109.5
C53 C56 H56A 109.5
C53 C56 H56B 109.5
H56A C56 H56B 109.5
C53 C56 H56C 109.5
H56A C56 H56C 109.5
H56B C56 H56C 109.5
O38 C57 C59 108.4(9)
O38 C57 C58 113.2(10)
C59 C57 C58 113.2(11)
O38 C57 C60 104.3(12)
C59 C57 C60 108.5(14)
C58 C57 C60 108.8(7)
C57 C58 H58A 109.5
C57 C58 H58B 109.5
H58A C58 H58B 109.5
C57 C58 H58C 109.5
H58A C58 H58C 109.5
H58B C58 H58C 109.5
C57 C59 H59A 109.5
C57 C59 H59B 109.5
H59A C59 H59B 109.5
C57 C59 H59C 109.5
H59A C59 H59C 109.5
H59B C59 H59C 109.5
C57 C60 H60A 109.5
C57 C60 H60B 109.5
H60A C60 H60B 109.5
C57 C60 H60C 109.5
H60A C60 H60C 109.5
H60B C60 H60C 109.5
C62 C61 H61A 109.5
C62 C61 H61B 109.5
H61A C61 H61B 109.5
C62 C61 H61C 109.5
H61A C61 H61C 109.5
H61B C61 H61C 109.5
O42 C62 O43 123.4(11)
O42 C62 C61 123.3(10)
O43 C62 C61 113.3(10)
C65 C63 C66 112.9(15)
C65 C63 O43 110.4(12)
C66 C63 O43 109.3(11)
C65 C63 C64 113.1(12)
C66 C63 C64 109.3(12)
O43 C63 C64 101.1(12)
C63 C64 H64A 109.5
C63 C64 H64B 109.5
H64A C64 H64B 109.5
C63 C64 H64C 109.5
H64A C64 H64C 109.5
H64B C64 H64C 109.5
C63 C65 H65A 109.5
C63 C65 H65B 109.5
H65A C65 H65B 109.5
C63 C65 H65C 109.5
H65A C65 H65C 109.5
H65B C65 H65C 109.5
C63 C66 H66A 109.5
C63 C66 H66B 109.5
H66A C66 H66B 109.5
C63 C66 H66C 109.5
H66A C66 H66C 109.5
H66B C66 H66C 109.5
Ti1 O1 Ti4 125.8(2)
Ti1 O1 Ti3 134.8(2)
Ti4 O1 Ti3 99.33(19)
Ti3 O2 Ti2 148.6(3)
C1 O3 Ti3 167.7(9)
Ti10 O4 Ti4 96.2(2)
Ti10 O4 Ti3 96.1(2)
Ti4 O4 Ti3 107.6(2)
Ti9 O5 Ti10 100.6(2)
Ti9 O5 Ti3 138.5(3)
Ti10 O5 Ti3 99.0(2)
C5 O6 Ti3 134.1(5)
C7 O7 Ti4 154.1(8)
Ti4 O8 Ti5 150.2(3)
Ti4 O8 Ti11 101.9(2)
Ti5 O8 Ti11 103.5(2)
Ti10 O9 Ti11 145.7(3)
Ti10 O9 Ti4 96.2(2)
Ti11 O9 Ti4 102.6(2)
C5 O10 Ti4 128.5(5)
C11 O11 Ti5 128.1(5)
Ti5 O12 Ti6 104.1(2)
Ti5 O12 Ti12 98.7(2)
Ti6 O12 Ti12 99.0(2)
Ti1 O13 Ti5 125.0(2)
Ti1 O13 Ti6 115.6(2)
Ti5 O13 Ti6 99.68(19)
Ti12 O14 Ti11 155.1(3)
Ti12 O14 Ti5 99.4(2)
Ti11 O14 Ti5 103.9(2)
C13 O15 Ti5 157.2(6)
C17 O16 Ti6 128.2(5)
Ti7 O17 Ti6 155.4(3)
Ti7 O17 Ti13 101.8(2)
Ti6 O17 Ti13 101.3(2)
Ti13 O18 Ti12 152.2(3)
Ti13 O18 Ti6 103.7(2)
Ti12 O18 Ti6 100.5(2)
C19 O19 Ti6 160.9(6)
C23 O20 Ti7 152.7(6)
Ti7 O21 Ti8 97.5(2)
Ti7 O21 Ti2 106.2(2)
Ti8 O21 Ti2 99.0(2)
Ti1 O22 Ti7 117.3(2)
Ti1 O22 Ti2 136.9(2)
Ti7 O22 Ti2 100.01(19)
Ti8 O23 Ti13 139.3(3)
Ti8 O23 Ti7 98.9(2)
Ti13 O23 Ti7 102.6(2)
C27 O24 Ti7 129.3(5)
Ti9 O25 Ti8 99.5(2)
Ti9 O25 Ti14 98.4(2)
Ti8 O25 Ti14 138.3(2)
Ti9 O26 Ti8 99.4(2)
Ti9 O26 Ti2 143.8(3)
Ti8 O26 Ti2 100.5(2)
Ti9 O27 Ti10 100.9(2)
Ti9 O27 Ti14 103.1(2)
Ti10 O27 Ti14 141.2(3)
C53 O28 Ti9 166.8(9)
C29 O29 Ti10 173.5(7)
Ti11 O30 Ti14 131.8(3)
C33 O31 Ti11 155.0(7)
C11 O32 Ti12 126.3(5)
C17 O33 Ti12 127.0(5)
C37 O34 Ti12 167.3(6)
Ti1 O35 Ti14 148.8(3)
Ti1 O35 Ti13 110.8(2)
Ti14 O35 Ti13 98.70(19)
C41 O36 Ti13 170.7(7)
Ti13 O37 Ti14 112.7(3)
Ti13 O37 H37 120(9)
Ti14 O37 H37 123(9)
C57 O38 Ti2 155.3(8)
C27 O39 Ti2 131.3(5)
C49 O40 Ti8 156.5(9)
C45 O41 Ti14 146.4(6)
C62 O43 C63 122.1(10)
O22 Ti1 O1 103.8(2)
O22 Ti1 O35 105.4(2)
O1 Ti1 O35 109.4(2)
O22 Ti1 O13 119.8(2)
O1 Ti1 O13 112.5(2)
O35 Ti1 O13 105.5(2)
O22 Ti1 Ti6 100.54(15)
O1 Ti1 Ti6 145.69(16)
O35 Ti1 Ti6 86.59(15)
O13 Ti1 Ti6 33.30(14)
O22 Ti1 Ti7 33.87(14)
O1 Ti1 Ti7 137.24(16)
O35 Ti1 Ti7 85.95(16)
O13 Ti1 Ti7 100.47(15)
Ti6 Ti1 Ti7 71.85(4)
O22 Ti1 Ti13 87.13(14)
O1 Ti1 Ti13 147.87(17)
O35 Ti1 Ti13 38.65(15)
O13 Ti1 Ti13 86.33(14)
Ti6 Ti1 Ti13 56.31(4)
Ti7 Ti1 Ti13 56.29(4)
O38 Ti2 O2 102.9(2)
O38 Ti2 O26 95.6(2)
O2 Ti2 O26 90.7(2)
O38 Ti2 O39 92.2(2)
O2 Ti2 O39 97.6(2)
O26 Ti2 O39 167.1(2)
O38 Ti2 O21 98.2(2)
O2 Ti2 O21 156.7(2)
O26 Ti2 O21 77.3(2)
O39 Ti2 O21 91.5(2)
O38 Ti2 O22 167.8(2)
O2 Ti2 O22 87.89(19)
O26 Ti2 O22 89.84(18)
O39 Ti2 O22 80.57(18)
O21 Ti2 O22 72.41(18)
O38 Ti2 Ti8 106.22(18)
O2 Ti2 Ti8 122.96(16)
O26 Ti2 Ti8 39.06(15)
O39 Ti2 Ti8 128.55(16)
O21 Ti2 Ti8 39.39(15)
O22 Ti2 Ti8 71.65(12)
O38 Ti2 Ti7 129.38(19)
O2 Ti2 Ti7 127.05(16)
O26 Ti2 Ti7 92.09(15)
O39 Ti2 Ti7 75.01(15)
O21 Ti2 Ti7 35.75(14)
O22 Ti2 Ti7 39.28(12)
Ti8 Ti2 Ti7 55.98(4)
O3 Ti3 O2 102.1(3)
O3 Ti3 O5 98.0(2)
O2 Ti3 O5 94.7(2)
O3 Ti3 O6 90.6(2)
O2 Ti3 O6 94.0(2)
O5 Ti3 O6 166.1(2)
O3 Ti3 O4 96.8(2)
O2 Ti3 O4 160.7(2)
O5 Ti3 O4 78.5(2)
O6 Ti3 O4 89.8(2)
O3 Ti3 O1 165.6(2)
O2 Ti3 O1 90.8(2)
O5 Ti3 O1 87.1(2)
O6 Ti3 O1 82.0(2)
O4 Ti3 O1 71.02(19)
O3 Ti3 Ti10 108.8(2)
O2 Ti3 Ti10 127.29(16)
O5 Ti3 Ti10 40.33(17)
O6 Ti3 Ti10 126.38(17)
O4 Ti3 Ti10 39.96(16)
O1 Ti3 Ti10 66.97(13)
O3 Ti3 Ti4 126.1(2)
O2 Ti3 Ti4 129.39(16)
O5 Ti3 Ti4 93.13(17)
O6 Ti3 Ti4 73.01(15)
O4 Ti3 Ti4 34.84(15)
O1 Ti3 Ti4 39.85(12)
Ti10 Ti3 Ti4 54.92(5)
O7 Ti4 O8 102.4(2)
O7 Ti4 O4 98.1(3)
O8 Ti4 O4 153.0(2)
O7 Ti4 O9 100.3(2)
O8 Ti4 O9 78.8(2)
O4 Ti4 O9 80.3(2)
O7 Ti4 O10 91.2(2)
O8 Ti4 O10 98.4(2)
O4 Ti4 O10 98.7(2)
O9 Ti4 O10 168.5(2)
O7 Ti4 O1 168.4(2)
O8 Ti4 O1 87.6(2)
O4 Ti4 O1 74.4(2)
O9 Ti4 O1 87.3(2)
O10 Ti4 O1 81.43(19)
O7 Ti4 Ti10 111.0(2)
O8 Ti4 Ti10 113.32(16)
O4 Ti4 Ti10 41.58(17)
O9 Ti4 Ti10 40.39(16)
O10 Ti4 Ti10 135.00(15)
O1 Ti4 Ti10 69.44(14)
O7 Ti4 Ti11 103.28(19)
O8 Ti4 Ti11 40.47(15)
O4 Ti4 Ti11 117.32(17)
O9 Ti4 Ti11 38.33(15)
O10 Ti4 Ti11 138.15(16)
O1 Ti4 Ti11 88.09(13)
Ti10 Ti4 Ti11 75.79(5)
O7 Ti4 Ti3 128.9(2)
O8 Ti4 Ti3 128.42(15)
O4 Ti4 Ti3 37.55(15)
O9 Ti4 Ti3 95.26(16)
O10 Ti4 Ti3 77.69(15)
O1 Ti4 Ti3 40.82(13)
Ti10 Ti4 Ti3 57.75(5)
Ti11 Ti4 Ti3 118.18(6)
O15 Ti5 O12 105.4(2)
O15 Ti5 O8 102.2(2)
O12 Ti5 O8 151.1(2)
O15 Ti5 O13 98.8(2)
O12 Ti5 O13 78.26(19)
O8 Ti5 O13 89.2(2)
O15 Ti5 O14 164.6(2)
O12 Ti5 O14 80.2(2)
O8 Ti5 O14 75.5(2)
O13 Ti5 O14 96.40(18)
O15 Ti5 O11 86.5(2)
O12 Ti5 O11 88.1(2)
O8 Ti5 O11 102.2(2)
O13 Ti5 O11 166.2(2)
O14 Ti5 O11 79.21(19)
O15 Ti5 Ti12 143.78(18)
O12 Ti5 Ti12 42.52(14)
O8 Ti5 Ti12 112.89(15)
O13 Ti5 Ti12 90.69(13)
O14 Ti5 Ti12 37.94(13)
O11 Ti5 Ti12 77.79(15)
O15 Ti5 Ti6 107.27(19)
O12 Ti5 Ti6 38.04(14)
O8 Ti5 Ti6 123.83(15)
O13 Ti5 Ti6 40.27(13)
O14 Ti5 Ti6 86.07(14)
O11 Ti5 Ti6 126.02(16)
Ti12 Ti5 Ti6 60.25(4)
O15 Ti5 Ti11 139.33(19)
O12 Ti5 Ti11 114.98(15)
O8 Ti5 Ti11 39.48(15)
O13 Ti5 Ti11 94.27(14)
O14 Ti5 Ti11 36.00(13)
O11 Ti5 Ti11 89.74(16)
Ti12 Ti5 Ti11 73.70(5)
Ti6 Ti5 Ti11 107.52(5)
O19 Ti6 O12 106.1(2)
O19 Ti6 O17 101.9(2)
O12 Ti6 O17 149.5(2)
O19 Ti6 O13 98.4(2)
O12 Ti6 O13 77.88(19)
O17 Ti6 O13 86.54(19)
O19 Ti6 O16 87.2(2)
O12 Ti6 O16 88.2(2)
O17 Ti6 O16 105.0(2)
O13 Ti6 O16 166.0(2)
O19 Ti6 O18 165.9(2)
O12 Ti6 O18 79.44(19)
O17 Ti6 O18 76.09(19)
O13 Ti6 O18 95.46(18)
O16 Ti6 O18 79.98(19)
O19 Ti6 Ti5 107.43(17)
O12 Ti6 Ti5 37.89(14)
O17 Ti6 Ti5 121.12(14)
O13 Ti6 Ti5 40.05(13)
O16 Ti6 Ti5 125.96(15)
O18 Ti6 Ti5 85.02(14)
O19 Ti6 Ti12 144.64(17)
O12 Ti6 Ti12 42.25(14)
O17 Ti6 Ti12 112.83(14)
O13 Ti6 Ti12 90.15(13)
O16 Ti6 Ti12 78.12(14)
O18 Ti6 Ti12 37.52(13)
Ti5 Ti6 Ti12 59.84(4)
O19 Ti6 Ti13 140.77(17)
O12 Ti6 Ti13 113.09(15)
O17 Ti6 Ti13 40.23(14)
O13 Ti6 Ti13 90.43(13)
O16 Ti6 Ti13 93.38(15)
O18 Ti6 Ti13 35.89(13)
Ti5 Ti6 Ti13 103.78(5)
Ti12 Ti6 Ti13 72.80(4)
O19 Ti6 Ti1 110.46(16)
O12 Ti6 Ti1 101.62(15)
O17 Ti6 Ti1 56.62(14)
O13 Ti6 Ti1 31.07(13)
O16 Ti6 Ti1 156.02(15)
O18 Ti6 Ti1 80.40(13)
Ti5 Ti6 Ti1 65.54(4)
Ti12 Ti6 Ti1 94.40(5)
Ti13 Ti6 Ti1 62.66(4)
O20 Ti7 O21 99.9(2)
O20 Ti7 O17 105.2(2)
O21 Ti7 O17 148.9(2)
O20 Ti7 O23 100.4(2)
O21 Ti7 O23 78.7(2)
O17 Ti7 O23 78.78(19)
O20 Ti7 O22 164.8(2)
O21 Ti7 O22 75.93(19)
O17 Ti7 O22 84.12(18)
O23 Ti7 O22 93.10(18)
O20 Ti7 O24 87.6(2)
O21 Ti7 O24 97.6(2)
O17 Ti7 O24 101.6(2)
O23 Ti7 O24 171.6(2)
O22 Ti7 O24 78.60(19)
O20 Ti7 Ti8 111.7(2)
O21 Ti7 Ti8 41.43(15)
O17 Ti7 Ti8 110.50(15)
O23 Ti7 Ti8 38.85(14)
O22 Ti7 Ti8 74.99(13)
O24 Ti7 Ti8 135.48(15)
O20 Ti7 Ti13 106.27(18)
O21 Ti7 Ti13 114.76(16)
O17 Ti7 Ti13 40.12(14)
O23 Ti7 Ti13 38.66(13)
O22 Ti7 Ti13 88.62(13)
O24 Ti7 Ti13 141.13(15)
Ti8 Ti7 Ti13 73.34(5)
O20 Ti7 Ti2 129.87(18)
O21 Ti7 Ti2 38.00(15)
O17 Ti7 Ti2 124.53(14)
O23 Ti7 Ti2 95.61(14)
O22 Ti7 Ti2 40.72(12)
O24 Ti7 Ti2 77.19(14)
Ti8 Ti7 Ti2 59.43(4)
Ti13 Ti7 Ti2 115.46(5)
O20 Ti7 Ti1 161.44(19)
O21 Ti7 Ti1 98.44(15)
O17 Ti7 Ti1 56.52(14)
O23 Ti7 Ti1 80.02(13)
O22 Ti7 Ti1 28.82(12)
O24 Ti7 Ti1 93.11(15)
Ti8 Ti7 Ti1 80.40(5)
Ti13 Ti7 Ti1 62.59(4)
Ti2 Ti7 Ti1 68.09(4)
O40 Ti8 O23 114.3(3)
O40 Ti8 O25 105.6(3)
O23 Ti8 O25 93.3(2)
O40 Ti8 O26 114.7(3)
O23 Ti8 O26 130.5(2)
O25 Ti8 O26 79.4(2)
O40 Ti8 O21 104.3(3)
O23 Ti8 O21 81.8(2)
O25 Ti8 O21 149.0(2)
O26 Ti8 O21 80.8(2)
O40 Ti8 Ti7 124.7(2)
O23 Ti8 Ti7 42.29(15)
O25 Ti8 Ti7 121.56(15)
O26 Ti8 Ti7 101.61(15)
O21 Ti8 Ti7 41.12(15)
O40 Ti8 Ti9 112.9(2)
O23 Ti8 Ti9 120.55(15)
O25 Ti8 Ti9 39.97(14)
O26 Ti8 Ti9 39.72(15)
O21 Ti8 Ti9 118.44(16)
Ti7 Ti8 Ti9 121.57(6)
O40 Ti8 Ti2 123.8(2)
O23 Ti8 Ti2 103.80(15)
O25 Ti8 Ti2 111.99(15)
O26 Ti8 Ti2 40.41(15)
O21 Ti8 Ti2 41.65(15)
Ti7 Ti8 Ti2 64.59(4)
Ti9 Ti8 Ti2 76.80(5)
O28 Ti9 O26 111.3(3)
O28 Ti9 O25 107.7(2)
O26 Ti9 O25 81.1(2)
O28 Ti9 O5 107.9(3)
O26 Ti9 O5 92.7(2)
O25 Ti9 O5 143.7(2)
O28 Ti9 O27 109.9(3)
O26 Ti9 O27 138.5(2)
O25 Ti9 O27 82.0(2)
O5 Ti9 O27 79.3(2)
O28 Ti9 Ti8 112.2(2)
O26 Ti9 Ti8 40.89(15)
O25 Ti9 Ti8 40.55(15)
O5 Ti9 Ti8 126.92(16)
O27 Ti9 Ti8 116.05(16)
O28 Ti9 Ti10 110.6(2)
O26 Ti9 Ti10 124.45(16)
O25 Ti9 Ti10 117.96(16)
O5 Ti9 Ti10 39.99(17)
O27 Ti9 Ti10 39.73(16)
Ti8 Ti9 Ti10 136.67(6)
O28 Ti9 Ti14 119.2(2)
O26 Ti9 Ti14 112.24(15)
O25 Ti9 Ti14 43.34(15)
O5 Ti9 Ti14 110.31(17)
O27 Ti9 Ti14 38.97(15)
Ti8 Ti9 Ti14 78.45(5)
Ti10 Ti9 Ti14 75.38(5)
O29 Ti10 O9 112.0(3)
O29 Ti10 O4 106.6(3)
O9 Ti10 O4 83.9(2)
O29 Ti10 O27 106.4(3)
O9 Ti10 O27 90.1(2)
O4 Ti10 O27 146.2(2)
O29 Ti10 O5 112.9(3)
O9 Ti10 O5 135.2(2)
O4 Ti10 O5 82.7(2)
O27 Ti10 O5 78.4(2)
O29 Ti10 Ti4 125.8(3)
O9 Ti10 Ti4 43.44(16)
O4 Ti10 Ti4 42.21(16)
O27 Ti10 Ti4 117.93(16)
O5 Ti10 Ti4 105.51(16)
O29 Ti10 Ti3 126.7(2)
O9 Ti10 Ti3 107.27(16)
O4 Ti10 Ti3 43.92(16)
O27 Ti10 Ti3 108.14(16)
O5 Ti10 Ti3 40.69(16)
Ti4 Ti10 Ti3 67.33(5)
O29 Ti10 Ti9 111.5(3)
O9 Ti10 Ti9 120.51(16)
O4 Ti10 Ti9 119.16(17)
O27 Ti10 Ti9 39.38(16)
O5 Ti10 Ti9 39.37(16)
Ti4 Ti10 Ti9 122.47(6)
Ti3 Ti10 Ti9 75.24(5)
O31 Ti11 O30 107.8(3)
O31 Ti11 O14 104.0(3)
O30 Ti11 O14 98.9(2)
O31 Ti11 O9 101.6(3)
O30 Ti11 O9 91.4(2)
O14 Ti11 O9 147.8(2)
O31 Ti11 O8 108.2(2)
O30 Ti11 O8 143.7(2)
O14 Ti11 O8 77.1(2)
O9 Ti11 O8 76.6(2)
O31 Ti11 Ti4 107.9(2)
O30 Ti11 Ti4 123.39(17)
O14 Ti11 Ti4 113.15(15)
O9 Ti11 Ti4 39.06(15)
O8 Ti11 Ti4 37.60(14)
O31 Ti11 Ti5 110.3(2)
O30 Ti11 Ti5 129.31(16)
O14 Ti11 Ti5 40.07(14)
O9 Ti11 Ti5 111.91(16)
O8 Ti11 Ti5 37.04(14)
Ti4 Ti11 Ti5 73.83(5)
O31 Ti11 Ti14 130.9(2)
O30 Ti11 Ti14 24.19(15)
O14 Ti11 Ti14 97.11(15)
O9 Ti11 Ti14 80.15(16)
O8 Ti11 Ti14 119.62(15)
Ti4 Ti11 Ti14 103.40(5)
Ti5 Ti11 Ti14 114.32(5)
O34 Ti12 O18 103.2(2)
O34 Ti12 O14 104.0(2)
O18 Ti12 O14 91.8(2)
O34 Ti12 O32 93.0(2)
O18 Ti12 O32 163.4(2)
O14 Ti12 O32 87.4(2)
O34 Ti12 O33 92.0(2)
O18 Ti12 O33 87.0(2)
O14 Ti12 O33 163.8(2)
O32 Ti12 O33 89.1(2)
O34 Ti12 O12 173.5(2)
O18 Ti12 O12 80.36(19)
O14 Ti12 O12 81.1(2)
O32 Ti12 O12 83.2(2)
O33 Ti12 O12 82.8(2)
O34 Ti12 Ti5 145.65(18)
O18 Ti12 Ti5 88.29(14)
O14 Ti12 Ti5 42.62(14)
O32 Ti12 Ti5 79.94(15)
O33 Ti12 Ti5 121.17(15)
O12 Ti12 Ti5 38.78(14)
O34 Ti12 Ti6 143.92(18)
O18 Ti12 Ti6 42.00(14)
O14 Ti12 Ti6 89.16(14)
O32 Ti12 Ti6 121.44(16)
O33 Ti12 Ti6 79.17(15)
O12 Ti12 Ti6 38.70(13)
Ti5 Ti12 Ti6 59.91(4)
O36 Ti13 O18 98.5(2)
O36 Ti13 O37 96.7(2)
O18 Ti13 O37 102.7(2)
O36 Ti13 O23 94.2(2)
O18 Ti13 O23 154.6(2)
O37 Ti13 O23 97.4(2)
O36 Ti13 O17 104.6(2)
O18 Ti13 O17 78.76(19)
O37 Ti13 O17 158.3(2)
O23 Ti13 O17 76.83(19)
O36 Ti13 O35 168.7(2)
O18 Ti13 O35 87.33(19)
O37 Ti13 O35 72.6(2)
O23 Ti13 O35 84.15(18)
O17 Ti13 O35 85.91(18)
O36 Ti13 Ti6 106.27(18)
O18 Ti13 Ti6 40.37(14)
O37 Ti13 Ti6 138.17(17)
O23 Ti13 Ti6 114.80(14)
O17 Ti13 Ti6 38.43(13)
O35 Ti13 Ti6 84.44(12)
O36 Ti13 Ti7 101.72(18)
O18 Ti13 Ti7 116.56(15)
O37 Ti13 Ti7 132.96(17)
O23 Ti13 Ti7 38.79(14)
O17 Ti13 Ti7 38.05(13)
O35 Ti13 Ti7 83.98(12)
Ti6 Ti13 Ti7 76.23(4)
O36 Ti13 Ti14 129.80(18)
O18 Ti13 Ti14 101.81(15)
O37 Ti13 Ti14 34.17(16)
O23 Ti13 Ti14 86.37(14)
O17 Ti13 Ti14 124.11(14)
O35 Ti13 Ti14 39.06(12)
Ti6 Ti13 Ti14 118.87(5)
Ti7 Ti13 Ti14 108.97(5)
O36 Ti13 Ti1 159.69(18)
O18 Ti13 Ti1 81.62(14)
O37 Ti13 Ti1 103.14(17)
O23 Ti13 Ti1 78.91(13)
O17 Ti13 Ti1 55.34(13)
O35 Ti13 Ti1 30.57(12)
Ti6 Ti13 Ti1 61.03(4)
Ti7 Ti13 Ti1 61.12(4)
Ti14 Ti13 Ti1 69.31(4)
O41 Ti14 O30 98.8(2)
O41 Ti14 O27 97.9(2)
O30 Ti14 O27 91.2(2)
O41 Ti14 O37 92.8(2)
O30 Ti14 O37 101.1(2)
O27 Ti14 O37 162.3(2)
O41 Ti14 O35 167.3(2)
O30 Ti14 O35 86.6(2)
O27 Ti14 O35 93.45(19)
O37 Ti14 O35 74.8(2)
O41 Ti14 O25 95.0(2)
O30 Ti14 O25 162.3(2)
O27 Ti14 O25 75.9(2)
O37 Ti14 O25 89.2(2)
O35 Ti14 O25 82.21(18)
O41 Ti14 Ti9 101.68(18)
O30 Ti14 Ti9 127.00(17)
O27 Ti14 Ti9 37.94(16)
O37 Ti14 Ti9 125.84(17)
O35 Ti14 Ti9 83.85(13)
O25 Ti14 Ti9 38.23(13)
O41 Ti14 Ti13 125.07(19)
O30 Ti14 Ti13 100.98(16)
O27 Ti14 Ti13 132.01(15)
O37 Ti14 Ti13 33.18(16)
O35 Ti14 Ti13 42.24(13)
O25 Ti14 Ti13 79.75(14)
Ti9 Ti14 Ti13 105.84(5)
O41 Ti14 Ti11 121.6(2)
O30 Ti14 Ti11 23.96(16)
O27 Ti14 Ti11 81.42(16)
O37 Ti14 Ti11 104.86(16)
O35 Ti14 Ti11 65.68(14)
O25 Ti14 Ti11 139.22(14)
Ti9 Ti14 Ti11 110.45(5)
Ti13 Ti14 Ti11 91.37(5)

loop_
_geom_bond_atom_site_label_1
_geom_bond_atom_site_label_2
_geom_bond_distance
C1 O3 1.344(13)
C1 C3 1.418(17)
C1 C4 1.534(10)
C1 C2 1.56(2)
C2 H2A 0.9800
C2 H2B 0.9800
C2 H2C 0.9800
C3 H3A 0.9800
C3 H3B 0.9800
C3 H3C 0.9800
C4 H4A 0.9800
C4 H4B 0.9800
C4 H4C 0.9800
C5 O6 1.255(9)
C5 O10 1.270(9)
C5 C6 1.491(11)
C6 H6A 0.9800
C6 H6B 0.9800
C6 H6C 0.9800
C7 O7 1.405(15)
C7 C10 1.447(9)
C7 C9 1.486(9)
C7 C8 1.511(9)
C8 H8A 0.9800
C8 H8B 0.9800
C8 H8C 0.9800
C9 H9A 0.9800
C9 H9B 0.9800
C9 H9C 0.9800
C10 H10A 0.9800
C10 H10B 0.9800
C10 H10C 0.9800
C11 O11 1.258(9)
C11 O32 1.271(9)
C11 C12 1.511(11)
C12 H12A 0.9800
C12 H12B 0.9800
C12 H12C 0.9800
C13 O15 1.412(10)
C13 C16 1.428(18)
C13 C14 1.486(13)
C13 C15 1.52(2)
C14 H14A 0.9800
C14 H14B 0.9800
C14 H14C 0.9800
C15 H15A 0.9800
C15 H15B 0.9800
C15 H15C 0.9800
C16 H16A 0.9800
C16 H16B 0.9800
C16 H16C 0.9800
C17 O33 1.255(9)
C17 O16 1.275(9)
C17 C18 1.503(11)
C18 H18A 0.9800
C18 H18B 0.9800
C18 H18C 0.9800
C19 C21 1.380(16)
C19 O19 1.400(9)
C19 C20 1.464(14)
C19 C22 1.52(2)
C20 H20A 0.9800
C20 H20B 0.9800
C20 H20C 0.9800
C21 H21A 0.9800
C21 H21B 0.9800
C21 H21C 0.9800
C22 H22A 0.9800
C22 H22B 0.9800
C22 H22C 0.9800
C23 C26 1.42(2)
C23 O20 1.420(10)
C23 C24 1.451(18)
C23 C25 1.455(17)
C24 H24A 0.9800
C24 H24B 0.9800
C24 H24C 0.9800
C25 H25A 0.9800
C25 H25B 0.9800
C25 H25C 0.9800
C26 H26A 0.9800
C26 H26B 0.9800
C26 H26C 0.9800
C27 O24 1.256(9)
C27 O39 1.270(9)
C27 C28 1.503(11)
C28 H28A 0.9800
C28 H28B 0.9800
C28 H28C 0.9800
C29 O29 1.353(11)
C29 C30 1.396(16)
C29 C32 1.425(17)
C29 C31 1.66(3)
C30 H30A 0.9800
C30 H30B 0.9800
C30 H30C 0.9800
C31 H31A 0.9800
C31 H31B 0.9800
C31 H31C 0.9800
C32 H32A 0.9800
C32 H32B 0.9800
C32 H32C 0.9800
C33 O31 1.357(12)
C33 C36 1.406(18)
C33 C34 1.445(19)
C33 C35 1.545(10)
C34 H34A 0.9800
C34 H34B 0.9800
C34 H34C 0.9800
C35 H35A 0.9800
C35 H35B 0.9800
C35 H35C 0.9800
C36 H36A 0.9800
C36 H36B 0.9800
C36 H36C 0.9800
C37 C39 1.377(17)
C37 O34 1.399(10)
C37 C38 1.420(16)
C37 C40 1.57(3)
C38 H38A 0.9800
C38 H38B 0.9800
C38 H38C 0.9800
C39 H39A 0.9800
C39 H39B 0.9800
C39 H39C 0.9800
C40 H40A 0.9800
C40 H40B 0.9800
C40 H40C 0.9800
C41 C42 1.374(18)
C41 O36 1.393(10)
C41 C43 1.495(16)
C41 C44 1.55(2)
C42 H42A 0.9800
C42 H42B 0.9800
C42 H42C 0.9800
C43 H43A 0.9800
C43 H43B 0.9800
C43 H43C 0.9800
C44 H44A 0.9800
C44 H44B 0.9800
C44 H44C 0.9800
C45 O41 1.443(10)
C45 C48 1.498(14)
C45 C46 1.509(15)
C45 C47 1.541(14)
C46 H46A 0.9800
C46 H46B 0.9800
C46 H46C 0.9800
C47 H47A 0.9800
C47 H47B 0.9800
C47 H47C 0.9800
C48 H48A 0.9800
C48 H48B 0.9800
C48 H48C 0.9800
C49 C52 1.36(3)
C49 O40 1.389(11)
C49 C50 1.40(2)
C49 C51 1.43(3)
C50 H50A 0.9800
C50 H50B 0.9800
C50 H50C 0.9800
C51 H51A 0.9800
C51 H51B 0.9800
C51 H51C 0.9800
C52 H52A 0.9800
C52 H52B 0.9800
C52 H52C 0.9800
C53 O28 1.358(11)
C53 C55 1.40(3)
C53 C56 1.395(19)
C53 C54 1.50(3)
C54 H54A 0.9800
C54 H54B 0.9800
C54 H54C 0.9800
C55 H55A 0.9800
C55 H55B 0.9800
C55 H55C 0.9800
C56 H56A 0.9800
C56 H56B 0.9800
C56 H56C 0.9800
C57 O38 1.368(12)
C57 C59 1.490(5)
C57 C58 1.498(5)
C57 C60 1.501(5)
C58 H58A 0.9800
C58 H58B 0.9800
C58 H58C 0.9800
C59 H59A 0.9800
C59 H59B 0.9800
C59 H59C 0.9800
C60 H60A 0.9800
C60 H60B 0.9800
C60 H60C 0.9800
C61 C62 1.476(16)
C61 H61A 0.9800
C61 H61B 0.9800
C61 H61C 0.9800
C62 O42 1.228(12)
C62 O43 1.341(12)
C63 C65 1.475(17)
C63 C66 1.484(19)
C63 O43 1.495(16)
C63 C64 1.522(17)
C64 H64A 0.9800
C64 H64B 0.9800
C64 H64C 0.9800
C65 H65A 0.9800
C65 H65B 0.9800
C65 H65C 0.9800
C66 H66A 0.9800
C66 H66B 0.9800
C66 H66C 0.9800
O1 Ti1 1.780(5)
O1 Ti4 2.113(5)
O1 Ti3 2.156(5)
O2 Ti3 1.809(5)
O2 Ti2 1.820(5)
O3 Ti3 1.769(5)
O4 Ti10 1.927(6)
O4 Ti4 1.951(6)
O4 Ti3 2.081(5)
O5 Ti9 1.929(5)
O5 Ti10 1.954(6)
O5 Ti3 1.969(5)
O6 Ti3 2.053(5)
O7 Ti4 1.761(5)
O8 Ti4 1.928(5)
O8 Ti5 1.943(5)
O8 Ti11 2.051(5)
O9 Ti10 1.881(6)
O9 Ti11 1.965(5)
O9 Ti4 1.996(5)
O10 Ti4 2.045(5)
O11 Ti5 2.091(5)
O12 Ti5 1.920(5)
O12 Ti6 1.927(5)
O12 Ti12 2.072(5)
O13 Ti1 1.869(4)
O13 Ti5 1.980(5)
O13 Ti6 1.989(5)
O14 Ti12 1.889(5)
O14 Ti11 1.900(5)
O14 Ti5 2.081(5)
O15 Ti5 1.763(5)
O16 Ti6 2.070(5)
O17 Ti7 1.957(5)
O17 Ti6 1.969(5)
O17 Ti13 2.046(5)
O18 Ti13 1.875(5)
O18 Ti12 1.885(5)
O18 Ti6 2.071(5)
O19 Ti6 1.762(5)
O20 Ti7 1.774(5)
O21 Ti7 1.942(5)
O21 Ti8 1.954(5)
O21 Ti2 2.047(5)
O22 Ti1 1.775(4)
O22 Ti7 2.051(4)
O22 Ti2 2.114(4)
O23 Ti8 1.859(5)
O23 Ti13 1.989(5)
O23 Ti7 1.994(5)
O24 Ti7 2.052(5)
O25 Ti9 1.914(5)
O25 Ti8 1.937(5)
O25 Ti14 2.123(5)
O26 Ti9 1.903(5)
O26 Ti8 1.950(5)
O26 Ti2 2.005(5)
O27 Ti9 1.931(6)
O27 Ti10 1.945(5)
O27 Ti14 1.976(5)
O28 Ti9 1.759(5)
O29 Ti10 1.764(6)
O30 Ti11 1.819(5)
O30 Ti14 1.836(5)
O31 Ti11 1.762(6)
O32 Ti12 2.060(5)
O33 Ti12 2.066(5)
O34 Ti12 1.758(5)
O35 Ti1 1.804(5)
O35 Ti14 2.076(5)
O35 Ti13 2.215(5)
O36 Ti13 1.758(5)
O37 Ti13 1.932(6)
O37 Ti14 1.982(6)
O37 H37 0.71(10)
O38 Ti2 1.769(5)
O39 Ti2 2.035(5)
O40 Ti8 1.771(5)
O41 Ti14 1.791(5)
Ti1 Ti6 3.2659(17)
Ti1 Ti7 3.2708(17)
Ti1 Ti13 3.3162(17)
Ti2 Ti8 3.0417(19)
Ti2 Ti7 3.1911(18)
Ti3 Ti10 2.983(2)
Ti3 Ti4 3.255(2)
Ti4 Ti10 2.887(2)
Ti4 Ti11 3.0921(19)
Ti5 Ti12 3.0308(18)
Ti5 Ti6 3.0330(18)
Ti5 Ti11 3.1369(19)
Ti6 Ti12 3.0435(18)
Ti6 Ti13 3.1062(17)
Ti7 Ti8 2.9281(19)
Ti7 Ti13 3.1074(17)
Ti8 Ti9 2.938(2)
Ti9 Ti10 2.989(2)
Ti9 Ti14 3.0594(19)
Ti11 Ti14 3.337(2)
Ti13 Ti14 3.2572(19)
